data_4002065
loop_
_publ_author_name
'Shen, Shijie'
'Wang, Gang'
'Jin, Shifeng'
'Huang, Qingzhen'
'Ying, Tianping'
'Li, Dandan'
'Lai, Xiaofang'
'Zhou, Tingting'
'Zhang, Han'
'Lin, Zhiping'
'Wu, Xiaozhi'
'Chen, Xiaolong'

_publ_section_title
;
 Tunable Cobalt Vacancies and Related Properties in LaCoxAs2
;
_journal_issue 21
_journal_name_full 'Chemistry of Materials'
_journal_page_first 6221
_journal_paper_doi 10.1021/cm5029639
_journal_volume 26
_journal_year 2014
_chemical_formula_sum 'As2 Co1.72 La'
_chemical_formula_weight 390.11
_chemical_name_systematic ' ?'
_space_group_IT_number 139
_symmetry_cell_setting tetragonal
_symmetry_space_group_name_Hall '-I 4 2'
_symmetry_space_group_name_H-M 'I 4/m m m'
_cell_angle_alpha 90.00000
_cell_angle_beta 90.00000
_cell_angle_gamma 90.00000
_cell_formula_units_Z 2
_cell_length_a 4.05128(15)
_cell_length_b 4.05128(15)
_cell_length_c 10.3625(6)
_cell_measurement_temperature 298(2)
_cell_measurement_wavelength 1.539800
_cell_volume 170.078(13)
_computing_structure_refinement FULLPROF
_diffrn_ambient_temperature 298(2)
_diffrn_radiation_type neutron
_diffrn_radiation_wavelength 1.539800
_pd_char_colour black
_pd_instr_location ' ?'
_pd_meas_2theta_range_inc 0.050015
_pd_meas_2theta_range_max 167.75000
_pd_meas_2theta_range_min 3.30000
_pd_meas_number_of_points 3290
_pd_proc_2theta_range_inc 0.050015
_pd_proc_2theta_range_max 167.7840
_pd_proc_2theta_range_min 3.3340
_pd_proc_ls_pref_orient_corr ' ?'
_pd_proc_ls_prof_R_factor 6.1099
_pd_proc_ls_prof_wR_expected 4.5016
_pd_proc_ls_prof_wR_factor 7.6636
_pd_proc_wavelength 1.539800
_pd_spec_mounting ' ?'
_refine_ls_goodness_of_fit_all 1.70
_refine_ls_number_parameters 14
_refine_ls_number_reflns 79
_refine_ls_number_restraints 0
_refine_ls_R_I_factor 9.3461
_cod_data_source_file cm5029639_si_003.cif
_cod_data_source_block LaCo1.72As2:
_cod_depositor_comments
;
The following automatic conversions were performed:

'_symmetry_cell_setting' value 'Tetragonal' changed to 'tetragonal'
according to
/home/saulius/struct/COD-crude-data--automatic-downloads/rss-feeds/ACS/lib/dictionaries/cif_core.dic
dictionary named 'cif_core.dic' version 2.4.2 from 2011-04-26.

Automatic conversion script
Id: cif_fix_values 2827 2014-09-09 07:05:25Z andrius 

 Adding full bibliography for 4002065--4002071.cif.
;
_cod_original_cell_volume 170.079(13)
_cod_original_sg_symbol_H-M 'I 4/M M M'
_cod_database_code 4002065
_pd_proc_ls_prof_cr_factor 23.0688
_pd_proc_ls_prof_cwr_factor 20.6205
_pd_proc_ls_prof_cwr_expected 12.1126
_pd_proc_ls_prof_chi2 2.8982
_pd_proc_ls_prof_echi2 2.8982

loop_
_symmetry_equiv_pos_as_xyz
x,y,z
-y,x,z
-x,-y,z
y,-x,z
-x,y,z
y,x,z
x,-y,z
-y,-x,z
-x,-y,-z
y,-x,-z
x,y,-z
-y,x,-z
x,-y,-z
-y,-x,-z
-x,y,-z
y,x,-z
x+1/2,y+1/2,z+1/2
-y+1/2,x+1/2,z+1/2
-x+1/2,-y+1/2,z+1/2
y+1/2,-x+1/2,z+1/2
-x+1/2,y+1/2,z+1/2
y+1/2,x+1/2,z+1/2
x+1/2,-y+1/2,z+1/2
-y+1/2,-x+1/2,z+1/2
-x+1/2,-y+1/2,-z+1/2
y+1/2,-x+1/2,-z+1/2
x+1/2,y+1/2,-z+1/2
-y+1/2,x+1/2,-z+1/2
x+1/2,-y+1/2,-z+1/2
-y+1/2,-x+1/2,-z+1/2
-x+1/2,y+1/2,-z+1/2
y+1/2,x+1/2,-z+1/2

loop_
_atom_site_label
_atom_site_fract_x
_atom_site_fract_y
_atom_site_fract_z
_atom_site_U_iso_or_equiv
_atom_site_occupancy
_atom_site_adp_type
_atom_site_type_symbol
La1 0.00000 0.00000 0.00000 0.00520 1.00000 Uiso La
Co1 0.00000 0.50000 0.25000 0.00870 0.861(13) Uiso Co
As1 0.00000 0.00000 0.36101(18) 0.00870 1.00000 Uiso As

loop_
_atom_type_symbol
_atom_type_scat_length_neutron
_atom_type_scat_source
La 0.82400 V.F._Sears_Neutron_News_3_26_(1992)
Co 0.24900 V.F._Sears_Neutron_News_3_26_(1992)
As 0.65800 V.F._Sears_Neutron_News_3_26_(1992)

loop_
_geom_angle_atom_site_label_1
_geom_angle_atom_site_label_2
_geom_angle_atom_site_label_3
_geom_angle
Co1 As1 Co1 75.886(33)

loop_
_geom_bond_atom_site_label_1
_geom_bond_atom_site_label_2
_geom_bond_distance
Co1 Co1 2.8647
